data_4329149
loop_
_publ_author_name
'Maria-Gabriela Alexandru'
'Diana Visinescu'
'Augustin M. Madalan'
'Francesc Lloret'
'Miguel Julve'
'Marius Andruh'

_publ_section_title
;
 [W(bipy)(CN)6]-: A Suitable Metalloligand in the Design of
 Heterotrimetallic Complexes. The First CuIILnIIIWV Trinuclear Complexes
;
_journal_name_full 'Inorganic Chemistry'
_journal_page_first 4906
_journal_page_last 4908
_journal_paper_doi 10.1021/ic300544m
_journal_volume 51
_journal_year 2012
_chemical_formula_sum 'C41 H39 Cu Gd N15 O11 W'
_chemical_formula_weight 1322.51
_chemical_name_systematic
;

 ?

;
_space_group_IT_number 2
_symmetry_cell_setting triclinic
_symmetry_space_group_name_Hall '-P 1'
_symmetry_space_group_name_H-M 'P -1'
_atom_sites_solution_hydrogens geom
_atom_sites_solution_primary direct
_atom_sites_solution_secondary difmap
_audit_creation_method SHELXL-97
_cell_angle_alpha 79.128(5)
_cell_angle_beta 82.015(5)
_cell_angle_gamma 85.498(5)
_cell_formula_units_Z 2
_cell_length_a 11.8987(7)
_cell_length_b 14.0586(8)
_cell_length_c 14.8624(10)
_cell_measurement_reflns_used 38109
_cell_measurement_temperature 293(2)
_cell_measurement_theta_max 30.41
_cell_measurement_theta_min 2.35
_cell_volume 2414.4(3)
_computing_cell_refinement X-Area
_computing_data_collection X-Area
_computing_data_reduction X-Area
_computing_structure_refinement 'SHELXL-97 (Sheldrick, 1997)'
_computing_structure_solution 'SHELXS-97 (Sheldrick, 1997)'
_diffrn_ambient_temperature 293(2)
_diffrn_measured_fraction_theta_full 0.989
_diffrn_measured_fraction_theta_max 0.989
_diffrn_measurement_device_type 'STOE IPDS II'
_diffrn_measurement_method 'omega scans'
_diffrn_radiation_monochromator graphite
_diffrn_radiation_source 'fine-focus sealed tube'
_diffrn_radiation_type MoK\a
_diffrn_radiation_wavelength 0.71073
_diffrn_reflns_av_R_equivalents 0.0742
_diffrn_reflns_av_sigmaI/netI 0.0724
_diffrn_reflns_limit_h_max 16
_diffrn_reflns_limit_h_min -16
_diffrn_reflns_limit_k_max 20
_diffrn_reflns_limit_k_min -20
_diffrn_reflns_limit_l_max 21
_diffrn_reflns_limit_l_min -21
_diffrn_reflns_number 42537
_diffrn_reflns_theta_full 30.41
_diffrn_reflns_theta_max 30.41
_diffrn_reflns_theta_min 2.35
_exptl_absorpt_coefficient_mu 4.244
_exptl_absorpt_correction_T_max 0.6178
_exptl_absorpt_correction_T_min 0.2867
_exptl_absorpt_correction_type multi-scan
_exptl_absorpt_process_details
;

[c.f. r.h. blessing, acta cryst. (1995), a51, 33-38]

;
_exptl_crystal_colour brown
_exptl_crystal_density_diffrn 1.819
_exptl_crystal_description prism
_exptl_crystal_F_000 1290
_exptl_crystal_size_max 0.4
_exptl_crystal_size_mid 0.2
_exptl_crystal_size_min 0.1
_refine_diff_density_max 2.730
_refine_diff_density_min -2.015
_refine_diff_density_rms 0.177
_refine_ls_extinction_method none
_refine_ls_goodness_of_fit_ref 1.082
_refine_ls_hydrogen_treatment constr
_refine_ls_matrix_type full
_refine_ls_number_parameters 634
_refine_ls_number_reflns 14441
_refine_ls_number_restraints 0
_refine_ls_restrained_S_all 1.082
_refine_ls_R_factor_all 0.0936
_refine_ls_R_factor_gt 0.0616
_refine_ls_shift/su_max 0.001
_refine_ls_shift/su_mean 0.000
_refine_ls_structure_factor_coef Fsqd
_refine_ls_weighting_details 'calc w=1/[\s^2^(Fo^2^)+(0.0449P)^2^+15.3393P] where P=(Fo^2^+2Fc^2^)/3'
_refine_ls_weighting_scheme calc
_refine_ls_wR_factor_gt 0.1252
_refine_ls_wR_factor_ref 0.1372
_reflns_number_gt 10600
_reflns_number_total 14441
_reflns_threshold_expression >2sigma(I)
_cod_data_source_file ic300544m_si_002_1.cif
_cod_data_source_block C1
_cod_database_code 4329149

loop_
_symmetry_equiv_pos_as_xyz
'x, y, z'
'-x, -y, -z'

loop_
_atom_site_label
_atom_site_type_symbol
_atom_site_fract_x
_atom_site_fract_y
_atom_site_fract_z
_atom_site_U_iso_or_equiv
_atom_site_adp_type
_atom_site_occupancy
_atom_site_symmetry_multiplicity
_atom_site_calc_flag
_atom_site_refinement_flags
C1 C 0.1470(8) -0.1460(7) 0.8411(8) 0.050(2) Uani 1 1 d .
H1A H 0.0853 -0.1023 0.8217 0.075 Uiso 1 1 calc R
H1B H 0.1266 -0.1783 0.9036 0.075 Uiso 1 1 calc R
H1C H 0.1627 -0.1933 0.8015 0.075 Uiso 1 1 calc R
C2 C 0.3455(7) -0.1465(6) 0.8603(5) 0.0337(16) Uani 1 1 d .
C3 C 0.3526(8) -0.2446(6) 0.8875(7) 0.046(2) Uani 1 1 d .
H3 H 0.2889 -0.2801 0.8910 0.056 Uiso 1 1 calc R
C4 C 0.4548(9) -0.2918(6) 0.9099(7) 0.052(2) Uani 1 1 d .
H4 H 0.4600 -0.3590 0.9272 0.063 Uiso 1 1 calc R
C5 C 0.5474(9) -0.2395(7) 0.9066(7) 0.048(2) Uani 1 1 d .
H5 H 0.6154 -0.2710 0.9225 0.057 Uiso 1 1 calc R
C6 C 0.5406(7) -0.1372(6) 0.8789(6) 0.0364(17) Uani 1 1 d .
C7 C 0.4387(7) -0.0900(6) 0.8564(5) 0.0319(15) Uani 1 1 d .
C8 C 0.6435(7) -0.0871(7) 0.8731(6) 0.042(2) Uani 1 1 d .
H8 H 0.7075 -0.1256 0.8889 0.051 Uiso 1 1 calc R
C9 C 0.7745(7) 0.0352(7) 0.8430(7) 0.046(2) Uani 1 1 d .
H9A H 0.8023 0.0608 0.7792 0.055 Uiso 1 1 calc R
H9B H 0.8234 -0.0207 0.8640 0.055 Uiso 1 1 calc R
C10 C 0.7795(7) 0.1122(7) 0.9016(7) 0.046(2) Uani 1 1 d .
H10A H 0.7357 0.0926 0.9615 0.055 Uiso 1 1 calc R
H10B H 0.8577 0.1165 0.9114 0.055 Uiso 1 1 calc R
C11 C 0.7343(7) 0.2108(7) 0.8581(7) 0.046(2) Uani 1 1 d .
H11A H 0.7483 0.2579 0.8948 0.056 Uiso 1 1 calc R
H11B H 0.7760 0.2289 0.7970 0.056 Uiso 1 1 calc R
C12 C 0.5597(7) 0.2965(6) 0.8590(6) 0.0374(17) Uani 1 1 d .
H12 H 0.6025 0.3410 0.8764 0.045 Uiso 1 1 calc R
C13 C 0.4440(7) 0.3295(6) 0.8467(5) 0.0329(16) Uani 1 1 d .
C14 C 0.4071(9) 0.4238(7) 0.8646(7) 0.047(2) Uani 1 1 d .
H14 H 0.4553 0.4604 0.8869 0.056 Uiso 1 1 calc R
C15 C 0.2993(9) 0.4603(7) 0.8485(8) 0.053(3) Uani 1 1 d .
H15 H 0.2744 0.5213 0.8614 0.064 Uiso 1 1 calc R
C16 C 0.2272(7) 0.4073(6) 0.8132(7) 0.042(2) Uani 1 1 d .
H16 H 0.1560 0.4339 0.8001 0.050 Uiso 1 1 calc R
C17 C 0.2612(6) 0.3171(6) 0.7980(5) 0.0319(15) Uani 1 1 d .
C18 C 0.3711(6) 0.2750(5) 0.8130(5) 0.0294(14) Uani 1 1 d .
C19 C 0.0861(8) 0.2959(8) 0.7394(8) 0.056(3) Uani 1 1 d .
H19A H 0.0497 0.2483 0.7167 0.084 Uiso 1 1 calc R
H19B H 0.0946 0.3531 0.6927 0.084 Uiso 1 1 calc R
H19C H 0.0406 0.3121 0.7935 0.084 Uiso 1 1 calc R
C20 C 0.5763(7) 0.2110(6) 0.4076(6) 0.0356(17) Uani 1 1 d .
H20 H 0.6080 0.1514 0.4339 0.043 Uiso 1 1 calc R
C21 C 0.4891(7) 0.2126(7) 0.3546(6) 0.0401(19) Uani 1 1 d .
H21 H 0.4633 0.1550 0.3449 0.048 Uiso 1 1 calc R
C22 C 0.4405(7) 0.3015(8) 0.3160(6) 0.043(2) Uani 1 1 d .
H22 H 0.3826 0.3043 0.2794 0.052 Uiso 1 1 calc R
C23 C 0.4795(7) 0.3850(6) 0.3328(6) 0.0373(18) Uani 1 1 d .
H23 H 0.4467 0.4450 0.3087 0.045 Uiso 1 1 calc R
C24 C 0.5685(6) 0.3800(5) 0.3861(5) 0.0277(14) Uani 1 1 d .
C25 C 0.6131(6) 0.4657(6) 0.4063(5) 0.0306(15) Uani 1 1 d .
C26 C 0.5643(7) 0.5573(6) 0.3862(6) 0.0365(17) Uani 1 1 d .
H26 H 0.4994 0.5675 0.3565 0.044 Uiso 1 1 calc R
C27 C 0.6111(8) 0.6351(6) 0.4097(6) 0.0403(19) Uani 1 1 d .
H27 H 0.5775 0.6973 0.3972 0.048 Uiso 1 1 calc R
C28 C 0.7089(8) 0.6180(6) 0.4521(6) 0.042(2) Uani 1 1 d .
H28 H 0.7433 0.6691 0.4671 0.050 Uiso 1 1 calc R
C29 C 0.7547(7) 0.5248(6) 0.4717(6) 0.0357(17) Uani 1 1 d .
H29 H 0.8208 0.5138 0.4998 0.043 Uiso 1 1 calc R
C30 C 0.6619(6) 0.1967(6) 0.5915(6) 0.0325(16) Uani 1 1 d .
C31 C 0.8720(7) 0.2065(6) 0.5865(6) 0.0362(17) Uani 1 1 d .
C32 C 0.8186(7) 0.1609(5) 0.4432(6) 0.0319(15) Uani 1 1 d .
C33 C 0.9304(6) 0.3568(6) 0.4815(7) 0.0384(18) Uani 1 1 d .
C34 C 0.8306(7) 0.3303(6) 0.3459(5) 0.0329(16) Uani 1 1 d .
C35 C 0.7337(7) 0.3543(6) 0.6154(6) 0.0335(16) Uani 1 1 d .
C36 C 0.7611(11) 0.5275(9) 0.8230(11) 0.069(3) Uani 1 1 d .
C37 C 0.8657(12) 0.5313(12) 0.7600(11) 0.091(5) Uani 1 1 d .
H37A H 0.8680 0.4820 0.7229 0.137 Uiso 1 1 calc R
H37B H 0.9293 0.5205 0.7947 0.137 Uiso 1 1 calc R
H37C H 0.8692 0.5939 0.7207 0.137 Uiso 1 1 calc R
C38 C 0.9888(16) 0.3562(12) 1.0016(11) 0.090(5) Uani 1 1 d .
C39 C 1.0803(17) 0.3364(15) 1.0595(12) 0.119(7) Uani 1 1 d .
H39A H 1.1519 0.3321 1.0213 0.179 Uiso 1 1 calc R
H39B H 1.0690 0.2761 1.1016 0.179 Uiso 1 1 calc R
H39C H 1.0803 0.3878 1.0938 0.179 Uiso 1 1 calc R
C40 C 0.8414(14) 0.8384(14) 0.6725(14) 0.097(5) Uani 1 1 d .
C41 C 0.8565(17) 0.895(2) 0.5859(16) 0.190(15) Uani 1 1 d .
H41A H 0.7896 0.9370 0.5764 0.285 Uiso 1 1 calc R
H41B H 0.8697 0.8548 0.5399 0.285 Uiso 1 1 calc R
H41C H 0.9207 0.9343 0.5811 0.285 Uiso 1 1 calc R
Cu1 Cu 0.53650(8) 0.10555(7) 0.82076(7) 0.0323(2) Uani 1 1 d .
N1 N 0.6573(5) 0.0048(6) 0.8486(5) 0.0383(16) Uani 1 1 d .
N2 N 0.6122(6) 0.2155(5) 0.8498(5) 0.0364(15) Uani 1 1 d .
N3 N 0.3593(6) 0.0664(6) 0.5873(6) 0.0436(17) Uani 1 1 d .
N4 N 0.1146(7) 0.0995(6) 0.9404(6) 0.0471(19) Uani 1 1 d .
N5 N 0.6165(5) 0.2923(4) 0.4224(4) 0.0253(12) Uani 1 1 d .
N6 N 0.7075(5) 0.4492(4) 0.4517(4) 0.0271(12) Uani 1 1 d .
N7 N 0.6063(6) 0.1462(6) 0.6495(5) 0.0418(16) Uani 1 1 d .
N8 N 0.9272(6) 0.1580(6) 0.6376(6) 0.0451(18) Uani 1 1 d .
N9 N 0.8482(7) 0.0917(6) 0.4163(6) 0.0487(19) Uani 1 1 d .
N10 N 1.0184(7) 0.3859(7) 0.4757(7) 0.059(2) Uani 1 1 d .
N11 N 0.8603(7) 0.3519(7) 0.2684(6) 0.053(2) Uani 1 1 d .
N12 N 0.7086(8) 0.3918(6) 0.6786(5) 0.050(2) Uani 1 1 d .
N13 N 0.6770(10) 0.5309(9) 0.8703(10) 0.088(4) Uani 1 1 d .
N14 N 0.9255(17) 0.3660(16) 0.9536(14) 0.155(8) Uani 1 1 d .
N15 N 0.8255(18) 0.7914(13) 0.7428(15) 0.148(7) Uani 1 1 d .
O1 O 0.2471(5) -0.0921(4) 0.8361(4) 0.0400(13) Uani 1 1 d .
O2 O 0.4260(5) 0.0058(4) 0.8300(4) 0.0362(12) Uani 1 1 d .
O3 O 0.3985(4) 0.1868(4) 0.7953(4) 0.0332(12) Uani 1 1 d .
O4 O 0.1968(5) 0.2571(4) 0.7624(4) 0.0377(13) Uani 1 1 d .
O5 O 0.3571(5) -0.0050(4) 0.6538(5) 0.0435(14) Uani 1 1 d .
O6 O 0.3285(6) 0.1496(5) 0.6098(5) 0.0503(16) Uani 1 1 d .
O7 O 0.3849(8) 0.0563(7) 0.5084(5) 0.070(2) Uani 1 1 d .
O8 O 0.0794(5) 0.0846(5) 0.8686(5) 0.0471(15) Uani 1 1 d .
O9 O 0.2197(6) 0.1019(5) 0.9361(5) 0.0462(15) Uani 1 1 d .
O10 O 0.0511(7) 0.1112(7) 1.0093(5) 0.075(3) Uani 1 1 d .
O11 O 0.1181(5) 0.0520(5) 0.6890(5) 0.0443(15) Uani 1 1 d .
Gd1 Gd 0.26398(3) 0.08263(3) 0.77305(3) 0.02783(9) Uani 1 1 d .
W1 W 0.76972(2) 0.29500(2) 0.49158(2) 0.02353(7) Uani 1 1 d .

loop_
_atom_site_aniso_label
_atom_site_aniso_U_11
_atom_site_aniso_U_22
_atom_site_aniso_U_33
_atom_site_aniso_U_23
_atom_site_aniso_U_13
_atom_site_aniso_U_12
C1 0.040(5) 0.040(5) 0.069(7) -0.007(4) -0.004(4) -0.008(4)
C2 0.040(4) 0.027(4) 0.031(4) -0.002(3) -0.002(3) 0.001(3)
C3 0.050(5) 0.030(4) 0.055(6) -0.003(4) -0.002(4) 0.000(4)
C4 0.071(7) 0.024(4) 0.056(6) 0.003(4) -0.009(5) 0.006(4)
C5 0.060(6) 0.033(4) 0.045(5) -0.002(4) -0.009(4) 0.015(4)
C6 0.036(4) 0.038(4) 0.032(4) 0.000(3) -0.006(3) 0.006(3)
C7 0.037(4) 0.026(4) 0.030(4) -0.002(3) -0.004(3) 0.003(3)
C8 0.034(4) 0.052(5) 0.038(5) -0.002(4) -0.011(3) 0.017(4)
C9 0.031(4) 0.045(5) 0.058(6) -0.004(4) -0.006(4) 0.007(4)
C10 0.028(4) 0.062(6) 0.049(5) -0.006(4) -0.018(4) 0.003(4)
C11 0.033(4) 0.047(5) 0.064(6) -0.009(4) -0.017(4) -0.006(4)
C12 0.040(4) 0.035(4) 0.039(4) -0.005(3) -0.010(3) -0.007(3)
C13 0.036(4) 0.032(4) 0.034(4) -0.008(3) -0.008(3) -0.004(3)
C14 0.056(6) 0.037(5) 0.056(6) -0.019(4) -0.019(4) -0.001(4)
C15 0.053(6) 0.036(5) 0.079(7) -0.028(5) -0.016(5) 0.007(4)
C16 0.038(4) 0.029(4) 0.062(6) -0.018(4) -0.010(4) 0.007(3)
C17 0.030(4) 0.031(4) 0.034(4) -0.007(3) -0.002(3) 0.001(3)
C18 0.029(3) 0.028(4) 0.032(4) -0.006(3) -0.007(3) -0.001(3)
C19 0.031(4) 0.055(6) 0.086(8) -0.013(5) -0.027(5) 0.012(4)
C20 0.033(4) 0.037(4) 0.038(4) -0.004(3) -0.013(3) 0.001(3)
C21 0.043(5) 0.040(5) 0.042(5) -0.008(4) -0.015(4) -0.013(4)
C22 0.035(4) 0.065(6) 0.032(4) -0.007(4) -0.015(3) -0.002(4)
C23 0.034(4) 0.041(4) 0.036(4) 0.003(3) -0.013(3) 0.001(3)
C24 0.024(3) 0.031(4) 0.027(4) -0.004(3) -0.004(3) 0.003(3)
C25 0.026(3) 0.033(4) 0.031(4) -0.004(3) -0.004(3) 0.004(3)
C26 0.034(4) 0.026(4) 0.044(5) 0.001(3) -0.002(3) 0.007(3)
C27 0.048(5) 0.026(4) 0.043(5) -0.002(3) -0.001(4) 0.006(3)
C28 0.058(5) 0.022(4) 0.049(5) -0.012(3) -0.003(4) -0.009(4)
C29 0.037(4) 0.025(4) 0.046(5) -0.009(3) -0.002(3) -0.004(3)
C30 0.030(4) 0.034(4) 0.037(4) -0.013(3) -0.011(3) -0.001(3)
C31 0.031(4) 0.034(4) 0.046(5) -0.008(3) -0.017(3) 0.003(3)
C32 0.034(4) 0.019(3) 0.044(4) -0.010(3) -0.008(3) 0.004(3)
C33 0.023(4) 0.035(4) 0.059(5) -0.008(4) -0.011(3) -0.005(3)
C34 0.036(4) 0.035(4) 0.030(4) -0.010(3) -0.011(3) 0.007(3)
C35 0.032(4) 0.027(4) 0.043(5) -0.007(3) -0.012(3) 0.004(3)
C36 0.053(7) 0.061(7) 0.104(10) -0.035(7) -0.025(7) 0.008(6)
C37 0.074(9) 0.102(12) 0.099(12) -0.031(9) -0.001(8) -0.005(8)
C38 0.118(13) 0.088(11) 0.063(9) 0.006(8) -0.021(9) -0.024(10)
C39 0.139(16) 0.144(17) 0.086(12) -0.015(11) -0.038(11) -0.051(14)
C40 0.078(10) 0.097(13) 0.105(14) -0.002(10) -0.009(9) 0.021(9)
C41 0.100(15) 0.28(3) 0.15(2) 0.12(2) -0.058(14) -0.055(18)
Cu1 0.0244(4) 0.0324(5) 0.0410(5) -0.0053(4) -0.0120(4) 0.0034(3)
N1 0.026(3) 0.051(4) 0.035(4) -0.002(3) -0.011(3) 0.009(3)
N2 0.031(3) 0.043(4) 0.036(4) -0.004(3) -0.011(3) -0.006(3)
N3 0.039(4) 0.044(4) 0.046(5) -0.003(3) -0.003(3) -0.005(3)
N4 0.050(5) 0.043(4) 0.043(5) -0.005(3) 0.005(3) 0.007(4)
N5 0.025(3) 0.023(3) 0.031(3) -0.008(2) -0.011(2) 0.001(2)
N6 0.032(3) 0.024(3) 0.026(3) -0.004(2) -0.007(2) -0.001(2)
N7 0.039(4) 0.049(4) 0.035(4) -0.001(3) -0.006(3) -0.003(3)
N8 0.037(4) 0.046(4) 0.053(5) -0.005(4) -0.018(3) 0.009(3)
N9 0.056(5) 0.035(4) 0.062(5) -0.021(4) -0.020(4) 0.007(3)
N10 0.040(4) 0.058(5) 0.084(7) -0.017(5) -0.012(4) -0.011(4)
N11 0.046(4) 0.056(5) 0.053(5) -0.012(4) 0.005(4) 0.001(4)
N12 0.069(6) 0.048(5) 0.038(4) -0.016(3) -0.012(4) 0.000(4)
N13 0.060(7) 0.072(8) 0.138(12) -0.022(7) -0.027(7) -0.010(6)
N14 0.143(16) 0.20(2) 0.122(16) -0.006(14) -0.053(13) 0.019(14)
N15 0.180(19) 0.107(14) 0.139(17) 0.011(12) -0.017(14) 0.009(12)
O1 0.036(3) 0.027(3) 0.053(4) -0.001(2) -0.004(3) -0.001(2)
O2 0.031(3) 0.025(3) 0.053(4) -0.003(2) -0.014(2) 0.004(2)
O3 0.027(3) 0.027(3) 0.048(3) -0.013(2) -0.008(2) 0.006(2)
O4 0.031(3) 0.028(3) 0.058(4) -0.012(3) -0.019(3) 0.007(2)
O5 0.041(3) 0.037(3) 0.051(4) -0.008(3) -0.004(3) 0.005(3)
O6 0.070(5) 0.031(3) 0.049(4) -0.005(3) -0.007(3) -0.004(3)
O7 0.087(6) 0.081(6) 0.043(4) -0.020(4) 0.003(4) -0.006(5)
O8 0.030(3) 0.057(4) 0.054(4) -0.013(3) -0.001(3) 0.000(3)
O9 0.044(4) 0.048(4) 0.049(4) -0.010(3) -0.011(3) -0.007(3)
O10 0.065(5) 0.105(7) 0.048(5) -0.024(4) 0.016(4) 0.013(5)
O11 0.034(3) 0.049(4) 0.061(4) -0.029(3) -0.024(3) 0.010(3)
Gd1 0.02454(18) 0.02602(18) 0.0341(2) -0.00659(15) -0.00876(14) 0.00298(14)
W1 0.02102(13) 0.02209(13) 0.02896(15) -0.00630(10) -0.00751(10) 0.00162(10)

loop_
_atom_type_symbol
_atom_type_description
_atom_type_scat_dispersion_real
_atom_type_scat_dispersion_imag
_atom_type_scat_source
C C 0.0033 0.0016 'International Tables Vol C Tables 4.2.6.8 and 6.1.1.4'
H H 0.0000 0.0000 'International Tables Vol C Tables 4.2.6.8 and 6.1.1.4'
Cu Cu 0.3201 1.2651 'International Tables Vol C Tables 4.2.6.8 and 6.1.1.4'
Gd Gd -0.1653 3.9035 'International Tables Vol C Tables 4.2.6.8 and 6.1.1.4'
N N 0.0061 0.0033 'International Tables Vol C Tables 4.2.6.8 and 6.1.1.4'
O O 0.0106 0.0060 'International Tables Vol C Tables 4.2.6.8 and 6.1.1.4'
W W -0.8490 6.8722 'International Tables Vol C Tables 4.2.6.8 and 6.1.1.4'

loop_
_geom_angle_atom_site_label_1
_geom_angle_atom_site_label_2
_geom_angle_atom_site_label_3
_geom_angle
O1 C1 H1A 109.5
O1 C1 H1B 109.5
H1A C1 H1B 109.5
O1 C1 H1C 109.5
H1A C1 H1C 109.5
H1B C1 H1C 109.5
C3 C2 O1 124.7(8)
C3 C2 C7 121.7(8)
O1 C2 C7 113.6(7)
C2 C3 C4 120.2(9)
C2 C3 H3 119.9
C4 C3 H3 119.9
C5 C4 C3 119.9(8)
C5 C4 H4 120.1
C3 C4 H4 120.1
C4 C5 C6 120.3(9)
C4 C5 H5 119.8
C6 C5 H5 119.8
C7 C6 C5 119.8(8)
C7 C6 C8 123.0(8)
C5 C6 C8 117.2(8)
O2 C7 C6 123.1(7)
O2 C7 C2 118.8(7)
C6 C7 C2 118.1(7)
N1 C8 C6 127.7(7)
N1 C8 H8 116.1
C6 C8 H8 116.1
N1 C9 C10 111.3(7)
N1 C9 H9A 109.4
C10 C9 H9A 109.4
N1 C9 H9B 109.4
C10 C9 H9B 109.4
H9A C9 H9B 108.0
C11 C10 C9 112.8(8)
C11 C10 H10A 109.0
C9 C10 H10A 109.0
C11 C10 H10B 109.0
C9 C10 H10B 109.0
H10A C10 H10B 107.8
N2 C11 C10 113.7(7)
N2 C11 H11A 108.8
C10 C11 H11A 108.8
N2 C11 H11B 108.8
C10 C11 H11B 108.8
H11A C11 H11B 107.7
N2 C12 C13 129.9(8)
N2 C12 H12 115.1
C13 C12 H12 115.1
C18 C13 C14 120.0(8)
C18 C13 C12 122.4(7)
C14 C13 C12 117.5(7)
C15 C14 C13 119.3(8)
C15 C14 H14 120.3
C13 C14 H14 120.3
C14 C15 C16 121.0(8)
C14 C15 H15 119.5
C16 C15 H15 119.5
C17 C16 C15 119.7(8)
C17 C16 H16 120.1
C15 C16 H16 120.1
C16 C17 O4 125.1(7)
C16 C17 C18 122.2(8)
O4 C17 C18 112.7(6)
O3 C18 C13 123.7(7)
O3 C18 C17 118.6(7)
C13 C18 C17 117.7(7)
O4 C19 H19A 109.5
O4 C19 H19B 109.5
H19A C19 H19B 109.5
O4 C19 H19C 109.5
H19A C19 H19C 109.5
H19B C19 H19C 109.5
N5 C20 C21 122.3(8)
N5 C20 H20 118.9
C21 C20 H20 118.9
C20 C21 C22 119.1(8)
C20 C21 H21 120.5
C22 C21 H21 120.5
C23 C22 C21 118.9(7)
C23 C22 H22 120.5
C21 C22 H22 120.5
C22 C23 C24 120.0(8)
C22 C23 H23 120.0
C24 C23 H23 120.0
N5 C24 C23 120.4(7)
N5 C24 C25 117.1(6)
C23 C24 C25 122.5(7)
C26 C25 N6 120.5(8)
C26 C25 C24 124.0(7)
N6 C25 C24 115.4(6)
C25 C26 C27 120.3(8)
C25 C26 H26 119.8
C27 C26 H26 119.8
C28 C27 C26 118.6(8)
C28 C27 H27 120.7
C26 C27 H27 120.7
C29 C28 C27 119.2(8)
C29 C28 H28 120.4
C27 C28 H28 120.4
N6 C29 C28 122.3(8)
N6 C29 H29 118.8
C28 C29 H29 118.8
N7 C30 W1 175.8(7)
N8 C31 W1 179.5(8)
N9 C32 W1 177.4(8)
N10 C33 W1 177.0(8)
N11 C34 W1 177.5(8)
N12 C35 W1 174.6(7)
N13 C36 C37 175.5(16)
C36 C37 H37A 109.5
C36 C37 H37B 109.5
H37A C37 H37B 109.5
C36 C37 H37C 109.5
H37A C37 H37C 109.5
H37B C37 H37C 109.5
N14 C38 C39 174(2)
C38 C39 H39A 109.5
C38 C39 H39B 109.5
H39A C39 H39B 109.5
C38 C39 H39C 109.5
H39A C39 H39C 109.5
H39B C39 H39C 109.5
N15 C40 C41 178(2)
C40 C41 H41A 109.5
C40 C41 H41B 109.5
H41A C41 H41B 109.5
C40 C41 H41C 109.5
H41A C41 H41C 109.5
H41B C41 H41C 109.5
O3 Cu1 N1 169.9(3)
O3 Cu1 O2 79.1(2)
N1 Cu1 O2 90.8(3)
O3 Cu1 N2 92.3(3)
N1 Cu1 N2 97.3(3)
O2 Cu1 N2 160.0(3)
O3 Cu1 Gd1 40.50(16)
N1 Cu1 Gd1 129.5(2)
O2 Cu1 Gd1 39.67(15)
N2 Cu1 Gd1 132.4(2)
C8 N1 C9 116.0(7)
C8 N1 Cu1 125.7(6)
C9 N1 Cu1 118.3(6)
C12 N2 C11 115.0(7)
C12 N2 Cu1 122.7(6)
C11 N2 Cu1 122.3(6)
O7 N3 O5 122.0(9)
O7 N3 O6 122.4(8)
O5 N3 O6 115.6(8)
O7 N3 Gd1 171.2(7)
O5 N3 Gd1 57.3(4)
O6 N3 Gd1 58.7(4)
O10 N4 O9 121.9(9)
O10 N4 O8 122.7(9)
O9 N4 O8 115.4(7)
O10 N4 Gd1 177.0(7)
O9 N4 Gd1 58.2(4)
O8 N4 Gd1 57.2(4)
C20 N5 C24 119.3(6)
C20 N5 W1 123.8(5)
C24 N5 W1 116.6(4)
C29 N6 C25 119.0(7)
C29 N6 W1 124.0(5)
C25 N6 W1 117.0(5)
C2 O1 C1 116.3(6)
C2 O1 Gd1 117.7(5)
C1 O1 Gd1 125.7(5)
C7 O2 Cu1 129.2(5)
C7 O2 Gd1 123.1(5)
Cu1 O2 Gd1 107.5(2)
C18 O3 Cu1 127.7(5)
C18 O3 Gd1 123.0(4)
Cu1 O3 Gd1 106.6(2)
C17 O4 C19 116.9(7)
C17 O4 Gd1 117.4(4)
C19 O4 Gd1 124.5(5)
N3 O5 Gd1 96.8(5)
N3 O6 Gd1 94.8(5)
N4 O8 Gd1 97.2(5)
N4 O9 Gd1 96.3(5)
O2 Gd1 O3 64.86(19)
O2 Gd1 O11 139.6(2)
O3 Gd1 O11 149.1(2)
O2 Gd1 O5 74.6(2)
O3 Gd1 O5 105.7(2)
O11 Gd1 O5 73.8(2)
O2 Gd1 O8 122.3(2)
O3 Gd1 O8 117.4(2)
O11 Gd1 O8 69.8(2)
O5 Gd1 O8 136.8(2)
O2 Gd1 O9 80.3(2)
O3 Gd1 O9 74.7(2)
O11 Gd1 O9 120.7(2)
O5 Gd1 O9 151.4(2)
O8 Gd1 O9 51.0(2)
O2 Gd1 O6 104.4(2)
O3 Gd1 O6 81.1(2)
O11 Gd1 O6 74.6(2)
O5 Gd1 O6 52.3(2)
O8 Gd1 O6 133.2(2)
O9 Gd1 O6 150.6(2)
O2 Gd1 O1 65.83(19)
O3 Gd1 O1 128.79(19)
O11 Gd1 O1 81.3(2)
O5 Gd1 O1 73.2(2)
O8 Gd1 O1 79.1(2)
O9 Gd1 O1 84.4(2)
O6 Gd1 O1 124.4(2)
O2 Gd1 O4 128.28(18)
O3 Gd1 O4 64.66(17)
O11 Gd1 O4 91.62(19)
O5 Gd1 O4 130.3(2)
O8 Gd1 O4 73.7(2)
O9 Gd1 O4 76.5(2)
O6 Gd1 O4 78.1(2)
O1 Gd1 O4 152.6(2)
O2 Gd1 N3 91.0(2)
O3 Gd1 N3 95.7(2)
O11 Gd1 N3 70.2(2)
O5 Gd1 N3 25.9(2)
O8 Gd1 N3 139.9(2)
O9 Gd1 N3 169.1(2)
O6 Gd1 N3 26.5(2)
O1 Gd1 N3 98.1(2)
O4 Gd1 N3 104.4(2)
O2 Gd1 N4 102.1(2)
O3 Gd1 N4 95.7(2)
O11 Gd1 N4 95.4(2)
O5 Gd1 N4 153.7(2)
O8 Gd1 N4 25.6(2)
O9 Gd1 N4 25.4(2)
O6 Gd1 N4 148.8(2)
O1 Gd1 N4 81.7(2)
O4 Gd1 N4 72.6(2)
N3 Gd1 N4 165.4(2)
O2 Gd1 Cu1 32.81(14)
O3 Gd1 Cu1 32.90(13)
O11 Gd1 Cu1 158.26(16)
O5 Gd1 Cu1 85.32(15)
O8 Gd1 Cu1 131.71(16)
O9 Gd1 Cu1 80.74(15)
O6 Gd1 Cu1 88.05(17)
O1 Gd1 Cu1 98.58(14)
O4 Gd1 Cu1 97.56(12)
N3 Gd1 Cu1 88.35(15)
N4 Gd1 Cu1 106.14(18)
C35 W1 C33 83.7(3)
C35 W1 C31 75.1(3)
C33 W1 C31 70.3(3)
C35 W1 C32 141.9(3)
C33 W1 C32 101.7(3)
C31 W1 C32 71.5(3)
C35 W1 C34 143.3(3)
C33 W1 C34 73.6(3)
C31 W1 C34 121.1(3)
C32 W1 C34 72.3(3)
C35 W1 C30 72.1(3)
C33 W1 C30 138.2(3)
C31 W1 C30 70.9(3)
C32 W1 C30 79.9(3)
C34 W1 C30 142.3(3)
C35 W1 N5 112.8(3)
C33 W1 N5 145.3(3)
C31 W1 N5 141.9(3)
C32 W1 N5 84.1(3)
C34 W1 N5 75.8(3)
C30 W1 N5 76.5(2)
C35 W1 N6 72.7(3)
C33 W1 N6 83.6(3)
C31 W1 N6 140.3(3)
C32 W1 N6 145.1(3)
C34 W1 N6 76.3(3)
C30 W1 N6 118.9(3)
N5 W1 N6 73.5(2)

loop_
_geom_bond_atom_site_label_1
_geom_bond_atom_site_label_2
_geom_bond_distance
C1 O1 1.447(10)
C1 H1A 0.9600
C1 H1B 0.9600
C1 H1C 0.9600
C2 C3 1.362(11)
C2 O1 1.399(10)
C2 C7 1.402(11)
C3 C4 1.391(14)
C3 H3 0.9300
C4 C5 1.362(14)
C4 H4 0.9300
C5 C6 1.419(12)
C5 H5 0.9300
C6 C7 1.387(11)
C6 C8 1.444(13)
C7 O2 1.333(9)
C8 N1 1.292(12)
C8 H8 0.9300
C9 N1 1.477(11)
C9 C10 1.521(14)
C9 H9A 0.9700
C9 H9B 0.9700
C10 C11 1.507(13)
C10 H10A 0.9700
C10 H10B 0.9700
C11 N2 1.470(10)
C11 H11A 0.9700
C11 H11B 0.9700
C12 N2 1.276(11)
C12 C13 1.442(12)
C12 H12 0.9300
C13 C18 1.400(10)
C13 C14 1.425(12)
C14 C15 1.379(14)
C14 H14 0.9300
C15 C16 1.393(13)
C15 H15 0.9300
C16 C17 1.351(11)
C16 H16 0.9300
C17 O4 1.400(9)
C17 C18 1.422(10)
C18 O3 1.322(9)
C19 O4 1.447(9)
C19 H19A 0.9600
C19 H19B 0.9600
C19 H19C 0.9600
C20 N5 1.339(10)
C20 C21 1.384(11)
C20 H20 0.9300
C21 C22 1.390(13)
C21 H21 0.9300
C22 C23 1.374(13)
C22 H22 0.9300
C23 C24 1.397(10)
C23 H23 0.9300
C24 N5 1.365(9)
C24 C25 1.451(11)
C25 C26 1.368(10)
C25 N6 1.372(9)
C26 C27 1.386(12)
C26 H26 0.9300
C27 C28 1.383(13)
C27 H27 0.9300
C28 C29 1.374(11)
C28 H28 0.9300
C29 N6 1.338(10)
C29 H29 0.9300
C30 N7 1.171(11)
C30 W1 2.176(8)
C31 N8 1.159(10)
C31 W1 2.144(8)
C32 N9 1.134(10)
C32 W1 2.152(7)
C33 N10 1.141(11)
C33 W1 2.136(7)
C34 N11 1.147(11)
C34 W1 2.162(8)
C35 N12 1.155(11)
C35 W1 2.137(8)
C36 N13 1.144(17)
C36 C37 1.448(19)
C37 H37A 0.9600
C37 H37B 0.9600
C37 H37C 0.9600
C38 N14 1.09(2)
C38 C39 1.46(2)
C39 H39A 0.9600
C39 H39B 0.9600
C39 H39C 0.9600
C40 N15 1.13(2)
C40 C41 1.38(2)
C41 H41A 0.9600
C41 H41B 0.9600
C41 H41C 0.9600
Cu1 O3 1.964(5)
Cu1 N1 1.966(7)
Cu1 O2 1.969(6)
Cu1 N2 1.992(7)
Cu1 Gd1 3.4656(10)
N3 O7 1.202(10)
N3 O5 1.268(10)
N3 O6 1.289(10)
N3 Gd1 2.879(8)
N4 O10 1.215(10)
N4 O9 1.246(10)
N4 O8 1.256(10)
N4 Gd1 2.886(8)
N5 W1 2.220(5)
N6 W1 2.232(6)
O1 Gd1 2.472(6)
O2 Gd1 2.320(5)
O3 Gd1 2.349(5)
O4 Gd1 2.501(5)
O5 Gd1 2.440(6)
O6 Gd1 2.470(7)
O8 Gd1 2.445(6)
O9 Gd1 2.468(7)
O11 Gd1 2.383(5)
